data_7111854
loop_
_publ_author_name
'Ross W. Hogue'
'Reece G. Miller'
'Nicholas G. White'
'Humphrey L. C. Feltham'
'Guy N. L. Jameson'
'Sally Brooker'

_publ_section_title
;
 Hysteretic spin crossover in iron(II) complexes of a new
 pyridine-triazole-pyrazine ligand is tuned by choice of NCE co-ligand
;
_journal_coden_Cambridge 182
_journal_name_full Chem.Commun.
_journal_page_first 1435
_journal_paper_doi 10.1039/c3cc43922d
_journal_volume 50
_journal_year 2014
_chemical_compound_source synthesized
_chemical_formula_moiety 'C38 H28 Fe1 N14 Se2'
_chemical_formula_sum 'C38 H28 Fe N14 Se2'
_chemical_formula_weight 894.50
_space_group_IT_number 2
_symmetry_cell_setting triclinic
_symmetry_space_group_name_Hall '-P 1'
_symmetry_space_group_name_H-M 'P -1'
_atom_sites_solution_hydrogens difmap
_atom_sites_solution_primary other
_cell_angle_alpha 76.218(5)
_cell_angle_beta 77.043(4)
_cell_angle_gamma 84.919(4)
_cell_formula_units_Z 1
_cell_length_a 8.9760(3)
_cell_length_b 9.2721(6)
_cell_length_c 11.5674(7)
_cell_measurement_reflns_used 4729
_cell_measurement_temperature 260.01(10)
_cell_measurement_theta_max 76.5304
_cell_measurement_theta_min 4.0247
_cell_volume 910.56(9)
_computing_cell_refinement 'CrysAlisPro (Agilent, 2011)'
_computing_data_collection 'CrysAlisPro (Agilent, 2011)'
_computing_data_reduction 'CrysAlisPro (Agilent, 2011)'
_computing_publication_material 'CRYSTALS (Betteridge et al., 2003)'
_computing_structure_refinement 'CRYSTALS (Betteridge et al., 2003)'
_computing_structure_solution 'Superflip (Palatinus & Chapuis, 2007)'
_diffrn_ambient_temperature 260.01(10)
_diffrn_measured_fraction_theta_full 0.983
_diffrn_measured_fraction_theta_max 0.971
_diffrn_measurement_device Serial
_diffrn_measurement_device_type 'Agilent Supernova'
_diffrn_measurement_method \w/2\q
_diffrn_radiation_monochromator graphite
_diffrn_radiation_type 'Cu K\a'
_diffrn_radiation_wavelength 1.54184
_diffrn_reflns_av_R_equivalents 0.0234
_diffrn_reflns_limit_h_max 11
_diffrn_reflns_limit_h_min -10
_diffrn_reflns_limit_k_max 11
_diffrn_reflns_limit_k_min -11
_diffrn_reflns_limit_l_max 14
_diffrn_reflns_limit_l_min -14
_diffrn_reflns_number 7500
_diffrn_reflns_theta_full 74.338
_diffrn_reflns_theta_max 76.531
_diffrn_reflns_theta_min 4.025
_diffrn_standards_decay_% 0
_diffrn_standards_interval_count 0
_diffrn_standards_interval_time 0
_diffrn_standards_number 0
_exptl_absorpt_coefficient_mu 6.024
_exptl_absorpt_correction_T_max 1.00
_exptl_absorpt_correction_T_min 0.604
_exptl_absorpt_correction_type multi-scan
_exptl_absorpt_process_details
;
CrysAlisPro, Agilent Technologies,
Version 1.171.36.24 (release 03-12-2012 CrysAlis171 .NET)
(compiled Dec  3 2012,18:21:49)
Empirical absorption correction using spherical harmonics,
 implemented in SCALE3 ABSPACK scaling algorithm.
;
_exptl_crystal_colour orange-red
_exptl_crystal_density_diffrn 1.631
_exptl_crystal_density_method 'not measured'
_exptl_crystal_description block
_exptl_crystal_F_000 448
_exptl_crystal_size_max 0.220
_exptl_crystal_size_mid 0.140
_exptl_crystal_size_min 0.080
_refine_diff_density_max 0.51
_refine_diff_density_min -0.74
_refine_ls_extinction_method None
_refine_ls_goodness_of_fit_ref 0.9956
_refine_ls_hydrogen_treatment constr
_refine_ls_matrix_type full
_refine_ls_number_parameters 250
_refine_ls_number_reflns 3715
_refine_ls_number_restraints 0
_refine_ls_R_factor_all 0.0389
_refine_ls_R_factor_gt 0.0370
_refine_ls_shift/su_max 0.0003529
_refine_ls_shift/su_mean 0.0000137
_refine_ls_structure_factor_coef Fsqd
_refine_ls_weighting_details
;
 Method= Modified Sheldrick 
 w=1/[\s^2^(F^2^) + ( 0.06P)^2^ + 0.65P] 
 ,where P=(max(Fo^2^,0) + 2Fc^2^)/3 
;
_refine_ls_weighting_scheme calc
_refine_ls_wR_factor_all 0.1012
_refine_ls_wR_factor_gt 0.0984
_refine_ls_wR_factor_ref 0.1012
_reflns_limit_h_max 11
_reflns_limit_h_min -10
_reflns_limit_k_max 11
_reflns_limit_k_min -11
_reflns_limit_l_max 14
_reflns_limit_l_min 0
_reflns_number_gt 3529
_reflns_number_total 3730
_reflns_threshold_expression I>2.0\s(I)
_oxford_diffrn_Wilson_B_factor 3.46
_oxford_diffrn_Wilson_scale 0.03
_oxford_refine_ls_r_factor_ref 0.0389
_oxford_refine_ls_scale 6.30(15)
_oxford_reflns_number_all 3715
_oxford_reflns_threshold_expression_ref I>-3.0\s(I)
_cod_data_source_file c3cc43922d.txt
_cod_data_source_block global2
_cod_depositor_comments
;
The following automatic conversions were performed:

'_atom_sites_solution_primary' value 'Other' changed to 'other'
according to the built-in table from CIF Core dictionary named
'cif_core.dic' version 2.4.1 from 2010-06-29.

Automatic conversion script
Id: cif_fix_values 2281 2013-09-26 08:29:07Z andrius 
;
_cod_original_cell_volume 910.57(9)
_cod_original_sg_symbol_H-M 'P -1 '
_cod_original_formula_sum 'C38 H28 Fe1 N14 Se2'
_cod_database_code 7111854

loop_
_symmetry_equiv_pos_as_xyz
x,y,z
-x,-y,-z

loop_
_atom_site_label
_atom_site_type_symbol
_atom_site_fract_x
_atom_site_fract_y
_atom_site_fract_z
_atom_site_U_iso_or_equiv
_atom_site_occupancy
_atom_site_adp_type
_atom_site_refinement_flags_posn
C12 C 0.5634(3) 0.1934(3) 0.0382(2) 0.0323 1.0000 Uani .
C13 C 0.6127(3) 0.0948(3) 0.1315(2) 0.0460 1.0000 Uani .
N14 N 0.7276(3) -0.0047(3) 0.1085(3) 0.0611 1.0000 Uani .
C15 C 0.7932(3) -0.0013(3) -0.0072(3) 0.0498 1.0000 Uani .
C16 C 0.7453(4) 0.0994(4) -0.1004(3) 0.0592 1.0000 Uani .
N17 N 0.6303(3) 0.1995(3) -0.0789(2) 0.0572 1.0000 Uani .
C18 C 0.4242(2) 0.3143(2) 0.27575(19) 0.0293 1.0000 Uani .
C19 C 0.3545(3) 0.2042(3) 0.3705(2) 0.0342 1.0000 Uani .
C20 C 0.4047(3) 0.1718(3) 0.4788(2) 0.0361 1.0000 Uani .
C21 C 0.5226(3) 0.2497(3) 0.4935(2) 0.0387 1.0000 Uani .
C22 C 0.5892(3) 0.3599(3) 0.3963(3) 0.0459 1.0000 Uani .
C23 C 0.5419(3) 0.3932(3) 0.2869(2) 0.0396 1.0000 Uani .
C24 C 0.5762(5) 0.2138(4) 0.6119(3) 0.0608 1.0000 Uani .
N31 N 0.0710(3) 0.7069(3) -0.1196(2) 0.0466 1.0000 Uani .
C32 C 0.0654(3) 0.7851(3) -0.2128(2) 0.0396 1.0000 Uani .
Se33 Se 0.05330(4) 0.90501(4) -0.35656(3) 0.0614 1.0000 Uani .
N1 N 0.0133(2) 0.5723(2) 0.16386(18) 0.0349 1.0000 Uani .
C2 C -0.0916(3) 0.6585(3) 0.2196(3) 0.0459 1.0000 Uani .
C3 C -0.0783(4) 0.6953(4) 0.3259(3) 0.0555 1.0000 Uani .
C4 C 0.0440(4) 0.6398(3) 0.3773(3) 0.0504 1.0000 Uani .
C5 C 0.1528(3) 0.5498(3) 0.3214(2) 0.0425 1.0000 Uani .
C6 C 0.1353(3) 0.5188(2) 0.2143(2) 0.0326 1.0000 Uani .
C7 C 0.2445(2) 0.4332(2) 0.1385(2) 0.0308 1.0000 Uani .
N8 N 0.3706(2) 0.3480(2) 0.16289(17) 0.0301 1.0000 Uani .
C9 C 0.4291(2) 0.2954(2) 0.0594(2) 0.0306 1.0000 Uani .
N10 N 0.3442(2) 0.3448(2) -0.02178(17) 0.0338 1.0000 Uani .
N11 N 0.2283(2) 0.4314(2) 0.02902(18) 0.0334 1.0000 Uani .
Fe1 Fe 0.0000 0.5000 0.0000 0.0285 1.0000 Uani S
H201 H 0.7931 0.0990 -0.1783 0.0715 1.0000 Uiso R
H191 H 0.8730 -0.0675 -0.0245 0.0596 1.0000 Uiso R
H171 H 0.5714 0.0939 0.2078 0.0559 1.0000 Uiso R
H271 H 0.2760 0.1529 0.3612 0.0419 1.0000 Uiso R
H261 H 0.3583 0.0973 0.5421 0.0425 1.0000 Uiso R
H282 H 0.5105 0.1479 0.6742 0.0917 1.0000 Uiso R
H281 H 0.5798 0.3006 0.6389 0.0914 1.0000 Uiso R
H283 H 0.6770 0.1688 0.6018 0.0912 1.0000 Uiso R
H241 H 0.6675 0.4135 0.4051 0.0553 1.0000 Uiso R
H231 H 0.5870 0.4659 0.2233 0.0487 1.0000 Uiso R
H51 H 0.2367 0.5102 0.3550 0.0505 1.0000 Uiso R
H41 H 0.0550 0.6623 0.4485 0.0604 1.0000 Uiso R
H31 H -0.1494 0.7591 0.3613 0.0674 1.0000 Uiso R
H21 H -0.1758 0.6960 0.1842 0.0550 1.0000 Uiso R

loop_
_atom_site_aniso_label
_atom_site_aniso_U_11
_atom_site_aniso_U_22
_atom_site_aniso_U_33
_atom_site_aniso_U_23
_atom_site_aniso_U_13
_atom_site_aniso_U_12
C12 0.0276(10) 0.0335(11) 0.0355(11) -0.0091(9) -0.0074(8) 0.0053(8)
C13 0.0481(14) 0.0493(14) 0.0382(13) -0.0097(11) -0.0135(11) 0.0221(12)
N14 0.0591(15) 0.0591(15) 0.0662(17) -0.0177(13) -0.0240(13) 0.0289(13)
C15 0.0356(12) 0.0450(14) 0.0711(19) -0.0247(13) -0.0095(12) 0.0135(11)
C16 0.0455(15) 0.073(2) 0.0507(17) -0.0174(15) 0.0041(13) 0.0170(14)
N17 0.0486(13) 0.0692(16) 0.0439(13) -0.0087(11) -0.0023(10) 0.0201(12)
C18 0.0273(10) 0.0319(10) 0.0290(10) -0.0075(8) -0.0089(8) 0.0075(8)
C19 0.0285(10) 0.0349(11) 0.0381(12) -0.0064(9) -0.0083(9) 0.0020(8)
C20 0.0372(12) 0.0349(11) 0.0314(11) -0.0035(9) -0.0037(9) 0.0045(9)
C21 0.0443(13) 0.0403(12) 0.0329(12) -0.0072(9) -0.0140(10) 0.0036(10)
C22 0.0491(15) 0.0487(14) 0.0432(14) -0.0048(11) -0.0191(11) -0.0101(11)
C23 0.0391(12) 0.0423(13) 0.0358(12) -0.0008(10) -0.0109(10) -0.0065(10)
C24 0.085(2) 0.0613(18) 0.0419(15) -0.0039(13) -0.0312(16) -0.0084(16)
N31 0.0485(12) 0.0382(11) 0.0473(13) -0.0007(9) -0.0090(10) 0.0020(9)
C32 0.0364(12) 0.0353(12) 0.0438(14) -0.0049(10) -0.0064(10) -0.0003(9)
Se33 0.0580(2) 0.0660(2) 0.0522(2) 0.01306(15) -0.01952(15) -0.01181(15)
N1 0.0322(9) 0.0355(10) 0.0366(10) -0.0092(8) -0.0096(8) 0.0098(8)
C2 0.0392(13) 0.0470(14) 0.0506(15) -0.0168(12) -0.0088(11) 0.0166(11)
C3 0.0500(16) 0.0587(17) 0.0576(17) -0.0278(14) -0.0020(13) 0.0157(13)
C4 0.0561(16) 0.0555(16) 0.0424(14) -0.0242(12) -0.0053(12) 0.0061(13)
C5 0.0452(14) 0.0463(13) 0.0394(13) -0.0161(11) -0.0132(11) 0.0091(11)
C6 0.0317(11) 0.0323(10) 0.0324(11) -0.0068(8) -0.0079(9) 0.0068(8)
C7 0.0280(10) 0.0324(10) 0.0314(11) -0.0059(8) -0.0090(8) 0.0066(8)
N8 0.0267(9) 0.0336(9) 0.0301(9) -0.0072(7) -0.0097(7) 0.0082(7)
C9 0.0273(10) 0.0330(10) 0.0303(10) -0.0058(8) -0.0076(8) 0.0053(8)
N10 0.0302(9) 0.0398(10) 0.0306(9) -0.0091(8) -0.0082(7) 0.0110(7)
N11 0.0295(9) 0.0384(10) 0.0319(9) -0.0084(8) -0.0102(7) 0.0125(7)
Fe1 0.0260(2) 0.0302(2) 0.0279(2) -0.00399(18) -0.00934(18) 0.00876(17)

loop_
_atom_type_symbol
_atom_type_scat_dispersion_real
_atom_type_scat_dispersion_imag
_atom_type_scat_Cromer_Mann_a1
_atom_type_scat_Cromer_Mann_b1
_atom_type_scat_Cromer_Mann_a2
_atom_type_scat_Cromer_Mann_b2
_atom_type_scat_Cromer_Mann_a3
_atom_type_scat_Cromer_Mann_b3
_atom_type_scat_Cromer_Mann_a4
_atom_type_scat_Cromer_Mann_b4
_atom_type_scat_Cromer_Mann_c
_atom_type_scat_source
C 0.0181 0.0091 2.3100 20.8439 1.0200 10.2075 1.5886 0.5687 0.8650 51.6512 0.2156 'International Tables Vol C 4.2.6.8 and 6.1.1.4'
H 0.0000 0.0000 0.4930 10.5109 0.3229 26.1257 0.1402 3.1424 0.0408 57.7998 0.0030 'International Tables Vol C 4.2.6.8 and 6.1.1.4'
N 0.0311 0.0180 12.2126 0.0057 3.1322 9.8933 2.0125 28.9975 1.1663 0.5826 -11.5290 'International Tables Vol C 4.2.6.8 and 6.1.1.4'
Fe -1.1336 3.1974 11.7695 4.7611 7.3573 0.3072 3.5222 15.3535 2.3045 76.8805 1.0369 'International Tables Vol C 4.2.6.8 and 6.1.1.4'
Se -0.7943 1.1372 17.0006 2.4098 5.8196 0.2726 3.9731 15.2372 4.3543 43.8163 2.8409 'International Tables Vol C 4.2.6.8 and 6.1.1.4'

loop_
_geom_angle_atom_site_label_1
_geom_angle_site_symmetry_1
_geom_angle_atom_site_label_2
_geom_angle_atom_site_label_3
_geom_angle_site_symmetry_3
_geom_angle
_geom_angle_publ_flag
C13 . C12 N17 . 122.0(2) yes
C13 . C12 C9 . 122.2(2) yes
N17 . C12 C9 . 115.7(2) yes
C12 . C13 N14 . 120.6(3) yes
C12 . C13 H171 . 121.7 no
N14 . C13 H171 . 117.6 no
C13 . N14 C15 . 117.8(3) yes
N14 . C15 C16 . 121.4(2) yes
N14 . C15 H191 . 119.0 no
C16 . C15 H191 . 119.7 no
C15 . C16 N17 . 121.5(3) yes
C15 . C16 H201 . 119.0 no
N17 . C16 H201 . 119.5 no
C16 . N17 C12 . 116.6(3) yes
C19 . C18 C23 . 121.6(2) yes
C19 . C18 N8 . 118.6(2) yes
C23 . C18 N8 . 119.7(2) yes
C18 . C19 C20 . 119.0(2) yes
C18 . C19 H271 . 120.3 no
C20 . C19 H271 . 120.7 no
C19 . C20 C21 . 120.9(2) yes
C19 . C20 H261 . 118.9 no
C21 . C20 H261 . 120.2 no
C20 . C21 C22 . 118.3(2) yes
C20 . C21 C24 . 120.5(2) yes
C22 . C21 C24 . 121.2(3) yes
C21 . C22 C23 . 121.7(2) yes
C21 . C22 H241 . 119.3 no
C23 . C22 H241 . 119.0 no
C18 . C23 C22 . 118.4(2) yes
C18 . C23 H231 . 120.7 no
C22 . C23 H231 . 120.9 no
C21 . C24 H282 . 112.1 no
C21 . C24 H281 . 110.4 no
H282 . C24 H281 . 107.9 no
C21 . C24 H283 . 110.7 no
H282 . C24 H283 . 108.1 no
H281 . C24 H283 . 107.5 no
C32 . N31 Fe1 . 144.7(2) yes
N31 . C32 Se33 . 178.9(2) yes
C2 . N1 C6 . 118.5(2) yes
C2 . N1 Fe1 . 125.13(17) yes
C6 . N1 Fe1 . 116.32(15) yes
N1 . C2 C3 . 121.9(2) yes
N1 . C2 H21 . 118.4 no
C3 . C2 H21 . 119.7 no
C2 . C3 C4 . 119.4(2) yes
C2 . C3 H31 . 120.9 no
C4 . C3 H31 . 119.6 no
C3 . C4 C5 . 119.3(3) yes
C3 . C4 H41 . 121.0 no
C5 . C4 H41 . 119.7 no
C4 . C5 C6 . 118.8(2) yes
C4 . C5 H51 . 120.8 no
C6 . C5 H51 . 120.4 no
C5 . C6 N1 . 122.0(2) yes
C5 . C6 C7 . 126.1(2) yes
N1 . C6 C7 . 111.84(19) yes
C6 . C7 N8 . 130.0(2) yes
C6 . C7 N11 . 120.59(19) yes
N8 . C7 N11 . 109.36(19) yes
C18 . N8 C7 . 126.99(18) yes
C18 . N8 C9 . 128.16(17) yes
C7 . N8 C9 . 104.76(17) yes
C12 . C9 N8 . 127.45(19) yes
C12 . C9 N10 . 122.2(2) yes
N8 . C9 N10 . 110.27(18) yes
C9 . N10 N11 . 106.65(18) yes
N10 . N11 C7 . 108.96(17) yes
N10 . N11 Fe1 . 134.38(15) yes
C7 . N11 Fe1 . 113.01(14) yes
N1 2_565 Fe1 N1 . 179.995 yes
N1 2_565 Fe1 N11 . 104.87(7) yes
N1 . Fe1 N11 . 75.13(7) yes
N1 2_565 Fe1 N11 2_565 75.13(7) yes
N1 . Fe1 N11 2_565 104.87(7) yes
N11 . Fe1 N11 2_565 179.995 yes
N1 2_565 Fe1 N31 . 86.03(9) yes
N1 . Fe1 N31 . 93.97(9) yes
N11 . Fe1 N31 . 93.62(8) yes
N11 2_565 Fe1 N31 . 86.38(8) yes
N1 2_565 Fe1 N31 2_565 93.97(9) yes
N1 . Fe1 N31 2_565 86.03(9) yes
N11 . Fe1 N31 2_565 86.38(8) yes
N11 2_565 Fe1 N31 2_565 93.62(8) yes
N31 . Fe1 N31 2_565 179.995 yes

loop_
_geom_bond_atom_site_label_1
_geom_bond_atom_site_label_2
_geom_bond_distance
_geom_bond_publ_flag
C12 C13 1.367(3) yes
C12 N17 1.343(3) yes
C12 C9 1.478(3) yes
C13 N14 1.346(3) yes
C13 H171 0.876 no
N14 C15 1.330(4) yes
C15 C16 1.370(5) yes
C15 H191 0.920 no
C16 N17 1.347(4) yes
C16 H201 0.908 no
C18 C19 1.381(3) yes
C18 C23 1.382(3) yes
C18 N8 1.447(3) yes
C19 C20 1.383(3) yes
C19 H271 0.923 no
C20 C21 1.395(4) yes
C20 H261 0.928 no
C21 C22 1.387(4) yes
C21 C24 1.506(4) yes
C22 C23 1.382(4) yes
C22 H241 0.932 no
C23 H231 0.916 no
C24 H282 0.951 no
C24 H281 0.936 no
C24 H283 0.957 no
N31 C32 1.155(4) yes
N31 Fe1 2.135(2) yes
C32 Se33 1.787(3) yes
N1 C2 1.334(3) yes
N1 C6 1.356(3) yes
N1 Fe1 2.186(2) yes
C2 C3 1.385(4) yes
C2 H21 0.940 no
C3 C4 1.368(5) yes
C3 H31 0.925 no
C4 C5 1.378(4) yes
C4 H41 0.924 no
C5 C6 1.380(3) yes
C5 H51 0.932 no
C6 C7 1.473(3) yes
C7 N8 1.365(3) yes
C7 N11 1.311(3) yes
N8 C9 1.377(3) yes
C9 N10 1.314(3) yes
N10 N11 1.369(3) yes
N11 Fe1 2.1663(18) yes

loop_
_geom_hbond_atom_site_label_D
_geom_hbond_atom_site_label_H
_geom_hbond_atom_site_label_A
_geom_hbond_site_symmetry_A
_geom_hbond_angle_DHA
_geom_hbond_distance_DH
_geom_hbond_distance_HA
_geom_hbond_distance_DA
_geom_hbond_publ_flag
C13 H171 C18 . 123 0.876 2.523 3.088(4) yes
C23 H231 N10 2_665 165 0.916 2.548 3.440(4) yes
C5 H51 C18 . 123 0.932 2.556 3.164(4) yes
